data_7002789
loop_
_publ_author_name
'Herchel, Radovan'
'\<Sindel\'a\<r, Zden\<ek'
'Tr\'avn\'i\<cek, Zden\<ek'
'Zbo\<ril, Radek'
'Van\<co, J\'an'

_publ_section_title
;
 Novel 1D chain Fe(III)-salen-like complexes involving anionic
 heterocyclic N-donor ligands. Synthesis, X-ray structure, magnetic,
 57Fe M\"ossbauer, and biological activity studies
;
_journal_issue 44
_journal_name_full 'Dalton Transactions'
_journal_page_first 9870
_journal_page_last 9880
_journal_paper_doi 10.1039/b912676g
_journal_year 2009
_chemical_formula_sum 'C66 H54 Fe3 N15 O6'
_chemical_formula_weight 1320.79
_chemical_name_systematic
;
?
;
_space_group_IT_number 14
_symmetry_cell_setting monoclinic
_symmetry_space_group_name_Hall '-P 2yab'
_symmetry_space_group_name_H-M 'P 1 21/a 1'
_atom_sites_solution_hydrogens geom
_atom_sites_solution_primary direct
_atom_sites_solution_secondary difmap
_audit_creation_method SHELXL-97
_cell_angle_alpha 90.00
_cell_angle_beta 93.7974(10)
_cell_angle_gamma 90.00
_cell_formula_units_Z 4
_cell_length_a 17.0068(2)
_cell_length_b 19.5863(2)
_cell_length_c 17.7921(2)
_cell_measurement_reflns_used 38384
_cell_measurement_temperature 110(2)
_cell_measurement_theta_max 31.9533
_cell_measurement_theta_min 2.5850
_cell_volume 5913.54(11)
_computing_cell_refinement
;
CrysAlis RED, Oxford Diffraction Ltd.,
Version 1.171.31.7 (release 18-10-2006 CrysAlis171 .NET)
(compiled Oct 18 2006,16:28:17)
;
_computing_data_collection
;
CrysAlis CCD, Oxford Diffraction Ltd.,
Version 1.171.31.7 (release 18-10-2006 CrysAlis171 .NET)
(compiled Oct 18 2006,16:28:17)
;
_computing_data_reduction
;
CrysAlis RED, Oxford Diffraction Ltd.,
Version 1.171.31.7 (release 18-10-2006 CrysAlis171 .NET)
(compiled Oct 18 2006,16:28:17)
;
_computing_structure_refinement 'SHELXL-97 (Sheldrick, 1997)'
_computing_structure_solution 'SHELXS-97 (Sheldrick, 1990)'
_diffrn_ambient_temperature 110(2)
_diffrn_detector_area_resol_mean 8.3611
_diffrn_measured_fraction_theta_full 0.998
_diffrn_measured_fraction_theta_max 0.998
_diffrn_measurement_device_type Xcalibur2
_diffrn_radiation_monochromator graphite
_diffrn_radiation_source 'Enhance (Mo) X-ray Source'
_diffrn_radiation_type MoK\a
_diffrn_radiation_wavelength 0.71073
_diffrn_reflns_av_R_equivalents 0.0199
_diffrn_reflns_av_sigmaI/netI 0.0204
_diffrn_reflns_limit_h_max 20
_diffrn_reflns_limit_h_min -18
_diffrn_reflns_limit_k_max 22
_diffrn_reflns_limit_k_min -23
_diffrn_reflns_limit_l_max 21
_diffrn_reflns_limit_l_min -19
_diffrn_reflns_number 49341
_diffrn_reflns_theta_full 25.05
_diffrn_reflns_theta_max 25.05
_diffrn_reflns_theta_min 2.59
_exptl_absorpt_coefficient_mu 0.795
_exptl_absorpt_correction_T_max 1.00000
_exptl_absorpt_correction_T_min 0.89114
_exptl_absorpt_correction_type multi-scan
_exptl_absorpt_process_details
;
CrysAlis RED, Oxford Diffraction Ltd.,
Version 1.171.31.7 (release 18-10-2006 CrysAlis171 .NET)
(compiled Oct 18 2006,16:28:17)
Empirical absorption correction using spherical harmonics,
implemented in SCALE3 ABSPACK scaling algorithm.
;
_exptl_crystal_density_diffrn 1.484
_exptl_crystal_density_method 'not measured'
_exptl_crystal_F_000 2724
_exptl_crystal_size_max 0.35
_exptl_crystal_size_mid 0.30
_exptl_crystal_size_min 0.25
_refine_diff_density_max 0.504
_refine_diff_density_min -0.371
_refine_diff_density_rms 0.086
_refine_ls_extinction_method none
_refine_ls_goodness_of_fit_ref 1.159
_refine_ls_hydrogen_treatment constr
_refine_ls_matrix_type full
_refine_ls_number_parameters 813
_refine_ls_number_reflns 10461
_refine_ls_number_restraints 0
_refine_ls_restrained_S_all 1.159
_refine_ls_R_factor_all 0.0412
_refine_ls_R_factor_gt 0.0283
_refine_ls_shift/su_max 0.003
_refine_ls_shift/su_mean 0.000
_refine_ls_structure_factor_coef Fsqd
_refine_ls_weighting_details 'calc w=1/[\s^2^(Fo^2^)+(0.0468P)^2^+3.1222P] where P=(Fo^2^+2Fc^2^)/3'
_refine_ls_weighting_scheme calc
_refine_ls_wR_factor_gt 0.0765
_refine_ls_wR_factor_ref 0.0890
_reflns_number_gt 8665
_reflns_number_total 10461
_reflns_threshold_expression >2sigma(I)
_cod_data_source_file b912676g.txt
_cod_data_source_block z
_cod_original_sg_symbol_H-M 'P 21/a'
_cod_database_code 7002789

loop_
_symmetry_equiv_pos_as_xyz
'x, y, z'
'-x+1/2, y+1/2, -z'
'-x, -y, -z'
'x-1/2, -y-1/2, z'

loop_
_atom_site_label
_atom_site_type_symbol
_atom_site_fract_x
_atom_site_fract_y
_atom_site_fract_z
_atom_site_U_iso_or_equiv
_atom_site_adp_type
_atom_site_occupancy
_atom_site_symmetry_multiplicity
_atom_site_calc_flag
_atom_site_refinement_flags
_atom_site_disorder_assembly
_atom_site_disorder_group
Fe1 Fe 0.084283(17) 0.313344(15) 0.390687(15) 0.01448(8) Uani 1 1 d . . .
Fe2 Fe 0.167776(17) 0.260740(14) 0.724653(15) 0.01354(8) Uani 1 1 d . . .
Fe3 Fe 0.058346(17) 0.249923(15) 1.050826(15) 0.01481(8) Uani 1 1 d . . .
N1 N 0.01878(11) 0.22573(9) 0.41909(10) 0.0203(4) Uani 1 1 d . . .
N2 N 0.16409(11) 0.23135(9) 0.37689(9) 0.0186(4) Uani 1 1 d . . .
N3 N 0.02454(10) 0.31175(9) 0.27940(9) 0.0156(4) Uani 1 1 d . . .
N5 N 0.14769(10) 0.32715(8) 0.49927(9) 0.0162(4) Uani 1 1 d . . .
N7 N 0.18198(10) 0.30664(8) 0.61773(9) 0.0157(4) Uani 1 1 d . . .
N9 N 0.04296(10) 0.26362(9) 0.70547(9) 0.0167(4) Uani 1 1 d . . .
N8 N 0.13930(10) 0.35926(8) 0.76044(9) 0.0152(4) Uani 1 1 d . . .
N10 N 0.14819(10) 0.21992(8) 0.83559(9) 0.0160(4) Uani 1 1 d . . .
N12 N 0.11170(10) 0.21388(9) 0.95132(9) 0.0163(4) Uani 1 1 d . . .
N13 N 0.12981(10) 0.33949(9) 1.05525(9) 0.0189(4) Uani 1 1 d . . .
N14 N 0.16191(10) 0.21732(9) 1.11245(9) 0.0177(4) Uani 1 1 d . . .
N15 N 0.01512(10) 0.28775(9) 1.15850(9) 0.0170(4) Uani 1 1 d . . .
O1 O 0.15859(8) 0.37202(7) 0.34694(7) 0.0169(3) Uani 1 1 d . . .
O2 O 0.00358(8) 0.36700(7) 0.43069(8) 0.0195(3) Uani 1 1 d . . .
O3 O 0.16591(8) 0.17284(7) 0.67957(8) 0.0165(3) Uani 1 1 d . . .
O4 O 0.27473(8) 0.27792(7) 0.75861(8) 0.0175(3) Uani 1 1 d . . .
O5 O -0.01719(8) 0.30043(7) 0.99079(8) 0.0180(3) Uani 1 1 d . . .
O6 O 0.01422(8) 0.16252(7) 1.06936(8) 0.0183(3) Uani 1 1 d . . .
C1 C 0.05209(14) 0.16130(11) 0.39485(13) 0.0268(5) Uani 1 1 d . . .
H1A H 0.0382 0.1536 0.3406 0.032 Uiso 1 1 calc R . .
H1B H 0.0314 0.1228 0.4237 0.032 Uiso 1 1 calc R . .
C2 C 0.13985(14) 0.16678(11) 0.40937(13) 0.0242(5) Uani 1 1 d . . .
H2A H 0.1542 0.1659 0.4642 0.029 Uiso 1 1 calc R . .
H2B H 0.1663 0.1281 0.3857 0.029 Uiso 1 1 calc R . .
C3 C 0.23234(13) 0.23616(11) 0.35041(12) 0.0219(5) Uani 1 1 d . . .
H3A H 0.2634 0.1959 0.3503 0.026 Uiso 1 1 calc R . .
C4 C 0.26588(13) 0.29732(12) 0.32080(12) 0.0215(5) Uani 1 1 d . . .
C5 C 0.34044(14) 0.29188(13) 0.29131(13) 0.0284(5) Uani 1 1 d . . .
H5A H 0.3659 0.2487 0.2917 0.034 Uiso 1 1 calc R . .
C6 C 0.37730(14) 0.34694(14) 0.26218(13) 0.0328(6) Uani 1 1 d . . .
H6A H 0.4271 0.3418 0.2417 0.039 Uiso 1 1 calc R . .
C7 C 0.34115(14) 0.41039(13) 0.26288(13) 0.0287(5) Uani 1 1 d . . .
H7A H 0.3669 0.4491 0.2438 0.034 Uiso 1 1 calc R . .
C8 C 0.26779(13) 0.41756(12) 0.29127(12) 0.0228(5) Uani 1 1 d . . .
H8A H 0.2438 0.4614 0.2909 0.027 Uiso 1 1 calc R . .
C9 C 0.22802(12) 0.36180(11) 0.32052(11) 0.0175(4) Uani 1 1 d . . .
C10 C -0.04399(13) 0.22556(12) 0.45485(12) 0.0231(5) Uani 1 1 d . . .
H10A H -0.0691 0.1828 0.4611 0.028 Uiso 1 1 calc R . .
C11 C -0.07980(13) 0.28451(12) 0.48636(12) 0.0240(5) Uani 1 1 d . . .
C12 C -0.14331(15) 0.27376(14) 0.53183(14) 0.0317(6) Uani 1 1 d . . .
H12B H -0.1641 0.2290 0.5358 0.038 Uiso 1 1 calc R . .
C13 C -0.17583(15) 0.32564(14) 0.57031(14) 0.0375(6) Uani 1 1 d . . .
H13A H -0.2187 0.3173 0.6007 0.045 Uiso 1 1 calc R . .
C14 C -0.14496(15) 0.39112(14) 0.56408(14) 0.0362(6) Uani 1 1 d . . .
H14A H -0.1658 0.4274 0.5922 0.043 Uiso 1 1 calc R . .
C15 C -0.08458(14) 0.40441(13) 0.51788(13) 0.0299(5) Uani 1 1 d . . .
H15A H -0.0654 0.4497 0.5138 0.036 Uiso 1 1 calc R . .
C16 C -0.05138(13) 0.35200(12) 0.47712(11) 0.0211(5) Uani 1 1 d . . .
N4 N 0.05562(10) 0.27662(9) 0.22428(9) 0.0181(4) Uani 1 1 d . . .
C18 C -0.03818(12) 0.34837(10) 0.24831(11) 0.0161(4) Uani 1 1 d . . .
C19 C -0.08994(13) 0.39478(11) 0.27959(12) 0.0201(5) Uani 1 1 d . . .
H19A H -0.0847 0.4068 0.3314 0.024 Uiso 1 1 calc R . .
C20 C -0.14800(13) 0.42184(11) 0.23205(13) 0.0233(5) Uani 1 1 d . . .
H20A H -0.1836 0.4538 0.2513 0.019(6) Uiso 1 1 calc R . .
C21 C 0.21590(14) 0.44200(11) 0.49044(12) 0.0231(5) Uani 1 1 d . . .
H21A H 0.2003 0.4517 0.4393 0.028 Uiso 1 1 calc R . .
C22 C 0.26170(14) 0.48659(11) 0.53366(12) 0.0238(5) Uani 1 1 d . . .
H22A H 0.2779 0.5282 0.5121 0.029 Uiso 1 1 calc R . .
C23 C 0.28526(13) 0.47200(11) 0.60936(12) 0.0201(5) Uani 1 1 d . . .
H23A H 0.3175 0.5039 0.6373 0.024 Uiso 1 1 calc R . .
C24 C 0.26318(12) 0.41329(10) 0.64390(11) 0.0176(4) Uani 1 1 d . . .
H24A H 0.2796 0.4038 0.6949 0.021 Uiso 1 1 calc R . .
C25 C 0.21520(12) 0.36762(10) 0.60065(11) 0.0139(4) Uani 1 1 d . . .
C26 C 0.19319(12) 0.38150(10) 0.52514(11) 0.0163(4) Uani 1 1 d . . .
N6 N 0.14147(10) 0.28376(9) 0.55570(9) 0.0166(4) Uani 1 1 d . . .
C28 C 0.00555(13) 0.32401(11) 0.73599(12) 0.0213(5) Uani 1 1 d . . .
H28A H -0.0061 0.3160 0.7890 0.026 Uiso 1 1 calc R . .
H28B H -0.0445 0.3341 0.7065 0.026 Uiso 1 1 calc R . .
C29 C 0.06243(12) 0.38347(11) 0.73112(12) 0.0192(4) Uani 1 1 d . . .
H29A H 0.0647 0.3986 0.6782 0.023 Uiso 1 1 calc R . .
H29B H 0.0452 0.4225 0.7614 0.023 Uiso 1 1 calc R . .
C30 C 0.18092(13) 0.39329(11) 0.80979(11) 0.0179(4) Uani 1 1 d . . .
H30A H 0.1586 0.4339 0.8283 0.022 Uiso 1 1 calc R . .
C31 C 0.25900(12) 0.37498(11) 0.83965(11) 0.0179(4) Uani 1 1 d . . .
C32 C 0.29509(14) 0.41831(12) 0.89492(12) 0.0257(5) Uani 1 1 d . . .
H32A H 0.2665 0.4564 0.9118 0.031 Uiso 1 1 calc R . .
C33 C 0.37043(14) 0.40698(13) 0.92506(13) 0.0286(5) Uani 1 1 d . . .
H33A H 0.3936 0.4367 0.9625 0.034 Uiso 1 1 calc R . .
C34 C 0.41230(14) 0.35123(12) 0.89990(12) 0.0272(5) Uani 1 1 d . . .
H34A H 0.4642 0.3425 0.9209 0.033 Uiso 1 1 calc R . .
C35 C 0.37926(13) 0.30865(12) 0.84500(12) 0.0225(5) Uani 1 1 d . . .
H35A H 0.4092 0.2713 0.8282 0.027 Uiso 1 1 calc R . .
C36 C 0.30243(13) 0.31894(10) 0.81318(11) 0.0176(4) Uani 1 1 d . . .
C37 C -0.00041(13) 0.21680(11) 0.67379(11) 0.0186(4) Uani 1 1 d . . .
H37A H -0.0557 0.2246 0.6688 0.022 Uiso 1 1 calc R . .
C38 C 0.02860(13) 0.15300(11) 0.64513(11) 0.0188(4) Uani 1 1 d . . .
C39 C -0.02753(14) 0.10715(12) 0.61282(12) 0.0236(5) Uani 1 1 d . . .
H39A H -0.0815 0.1201 0.6090 0.028 Uiso 1 1 calc R . .
C40 C -0.00679(14) 0.04410(12) 0.58661(13) 0.0270(5) Uani 1 1 d . . .
H40A H -0.0457 0.0138 0.5652 0.032 Uiso 1 1 calc R . .
C41 C 0.07247(14) 0.02540(12) 0.59205(13) 0.0278(5) Uani 1 1 d . . .
H41A H 0.0876 -0.0182 0.5746 0.033 Uiso 1 1 calc R . .
C42 C 0.12862(14) 0.06933(11) 0.62228(12) 0.0227(5) Uani 1 1 d . . .
H42A H 0.1823 0.0557 0.6247 0.027 Uiso 1 1 calc R . .
C43 C 0.10921(12) 0.13396(11) 0.64987(11) 0.0169(4) Uani 1 1 d . . .
C44 C 0.20715(12) 0.10165(11) 0.82865(12) 0.0192(4) Uani 1 1 d . . .
H44A H 0.2237 0.1047 0.7788 0.023 Uiso 1 1 calc R . .
C45 C 0.21883(13) 0.04355(11) 0.87073(12) 0.0200(5) Uani 1 1 d . . .
H45A H 0.2436 0.0053 0.8495 0.024 Uiso 1 1 calc R . .
C46 C 0.19480(12) 0.03936(11) 0.94505(12) 0.0197(5) Uani 1 1 d . . .
H46A H 0.2040 -0.0017 0.9726 0.024 Uiso 1 1 calc R . .
C47 C 0.15868(13) 0.09272(11) 0.97854(11) 0.0194(5) Uani 1 1 d . . .
H47A H 0.1428 0.0894 1.0286 0.023 Uiso 1 1 calc R . .
C48 C 0.14604(12) 0.15255(10) 0.93606(11) 0.0150(4) Uani 1 1 d . . .
C49 C 0.16971(12) 0.15641(10) 0.86222(11) 0.0155(4) Uani 1 1 d . . .
N11 N 0.11374(10) 0.25298(8) 0.88984(9) 0.0167(4) Uani 1 1 d . . .
C51 C 0.19995(13) 0.33548(12) 1.10750(13) 0.0252(5) Uani 1 1 d . . .
H51A H 0.1865 0.3485 1.1589 0.030 Uiso 1 1 calc R . .
H51B H 0.2411 0.3670 1.0914 0.030 Uiso 1 1 calc R . .
C52 C 0.22970(13) 0.26256(12) 1.10719(13) 0.0240(5) Uani 1 1 d . . .
H52A H 0.2559 0.2533 1.0602 0.029 Uiso 1 1 calc R . .
H52B H 0.2684 0.2549 1.1505 0.029 Uiso 1 1 calc R . .
C53 C 0.11597(13) 0.39404(11) 1.01732(12) 0.0217(5) Uani 1 1 d . . .
H53A H 0.1538 0.4296 1.0232 0.026 Uiso 1 1 calc R . .
C54 C 0.04798(13) 0.40637(11) 0.96638(12) 0.0196(5) Uani 1 1 d . . .
C55 C 0.04448(14) 0.46925(11) 0.92847(12) 0.0242(5) Uani 1 1 d . . .
H55A H 0.0863 0.5009 0.9373 0.029 Uiso 1 1 calc R . .
C56 C -0.01771(14) 0.48618(12) 0.87900(12) 0.0265(5) Uani 1 1 d . . .
H56A H -0.0185 0.5284 0.8528 0.032 Uiso 1 1 calc R . .
C57 C -0.07969(14) 0.44009(12) 0.86810(12) 0.0262(5) Uani 1 1 d . . .
H57A H -0.1231 0.4512 0.8340 0.031 Uiso 1 1 calc R . .
C58 C -0.07934(13) 0.37846(11) 0.90596(12) 0.0220(5) Uani 1 1 d . . .
H58A H -0.1231 0.3485 0.8985 0.026 Uiso 1 1 calc R . .
C60 C 0.16380(13) 0.16902(11) 1.16123(11) 0.0194(5) Uani 1 1 d . . .
H60A H 0.2087 0.1666 1.1958 0.023 Uiso 1 1 calc R . .
C59 C -0.01508(13) 0.35964(11) 0.95532(11) 0.0187(5) Uani 1 1 d . . .
C61 C 0.10355(13) 0.11807(11) 1.16801(11) 0.0183(4) Uani 1 1 d . . .
C62 C 0.03301(12) 0.11580(11) 1.12071(11) 0.0175(4) Uani 1 1 d . . .
C63 C -0.01712(13) 0.05967(11) 1.12769(12) 0.0211(5) Uani 1 1 d . . .
H63A H -0.0646 0.0571 1.0965 0.025 Uiso 1 1 calc R . .
C64 C 0.00073(14) 0.00789(12) 1.17890(12) 0.0246(5) Uani 1 1 d . . .
H64A H -0.0340 -0.0298 1.1818 0.029 Uiso 1 1 calc R . .
C65 C 0.06913(14) 0.01068(12) 1.22609(13) 0.0277(5) Uani 1 1 d . . .
H65A H 0.0811 -0.0245 1.2618 0.033 Uiso 1 1 calc R . .
C66 C 0.11905(14) 0.06504(12) 1.22031(12) 0.0241(5) Uani 1 1 d . . .
H66A H 0.1657 0.0670 1.2527 0.029 Uiso 1 1 calc R . .
C67 C -0.04478(12) 0.33221(10) 1.17154(11) 0.0163(4) Uani 1 1 d . . .
C68 C -0.10598(12) 0.35920(11) 1.12361(12) 0.0198(5) Uani 1 1 d . . .
H68A H -0.1120 0.3472 1.0718 0.024 Uiso 1 1 calc R . .
C69 C -0.15684(13) 0.40393(11) 1.15520(12) 0.0225(5) Uani 1 1 d . . .
H69A H -0.1989 0.4232 1.1244 0.022(6) Uiso 1 1 calc R . .

loop_
_atom_site_aniso_label
_atom_site_aniso_U_11
_atom_site_aniso_U_22
_atom_site_aniso_U_33
_atom_site_aniso_U_23
_atom_site_aniso_U_13
_atom_site_aniso_U_12
Fe1 0.01749(16) 0.01489(16) 0.01125(15) 0.00016(11) 0.00234(11) -0.00081(12)
Fe2 0.01777(16) 0.01293(15) 0.01023(15) 0.00022(11) 0.00321(11) 0.00033(11)
Fe3 0.01811(17) 0.01603(16) 0.01038(15) 0.00020(11) 0.00156(12) 0.00009(12)
N1 0.0256(10) 0.0198(9) 0.0154(9) 0.0015(7) 0.0009(8) -0.0047(8)
N2 0.0247(10) 0.0167(9) 0.0143(9) -0.0008(7) -0.0004(7) 0.0035(8)
N3 0.0168(9) 0.0178(9) 0.0126(8) -0.0008(7) 0.0032(7) -0.0004(7)
N5 0.0212(9) 0.0152(9) 0.0123(8) 0.0005(7) 0.0023(7) -0.0019(7)
N7 0.0206(9) 0.0151(9) 0.0114(8) 0.0000(7) 0.0018(7) -0.0019(7)
N9 0.0183(9) 0.0174(9) 0.0149(9) 0.0000(7) 0.0048(7) -0.0003(7)
N8 0.0183(9) 0.0146(9) 0.0127(8) 0.0007(7) 0.0024(7) 0.0006(7)
N10 0.0211(9) 0.0146(9) 0.0127(8) 0.0005(7) 0.0045(7) 0.0004(7)
N12 0.0218(9) 0.0172(9) 0.0103(8) 0.0011(7) 0.0029(7) 0.0000(7)
N13 0.0229(10) 0.0192(9) 0.0147(9) -0.0021(7) 0.0020(7) -0.0017(8)
N14 0.0181(9) 0.0203(9) 0.0150(9) -0.0025(7) 0.0026(7) 0.0009(8)
N15 0.0201(9) 0.0192(9) 0.0118(8) 0.0006(7) 0.0021(7) -0.0005(7)
O1 0.0171(8) 0.0193(7) 0.0145(7) 0.0008(6) 0.0031(6) -0.0005(6)
O2 0.0200(8) 0.0231(8) 0.0162(7) 0.0006(6) 0.0067(6) 0.0004(6)
O3 0.0193(8) 0.0155(7) 0.0150(7) -0.0009(6) 0.0029(6) -0.0009(6)
O4 0.0201(8) 0.0172(7) 0.0154(7) -0.0022(6) 0.0026(6) 0.0005(6)
O5 0.0220(8) 0.0172(7) 0.0149(7) 0.0019(6) 0.0016(6) 0.0016(6)
O6 0.0213(8) 0.0190(8) 0.0144(7) 0.0021(6) -0.0003(6) -0.0008(6)
C1 0.0401(14) 0.0148(11) 0.0256(12) -0.0032(9) 0.0038(10) -0.0034(10)
C2 0.0342(13) 0.0150(11) 0.0235(12) -0.0002(9) 0.0016(10) 0.0027(10)
C3 0.0263(13) 0.0215(11) 0.0175(11) -0.0029(9) -0.0011(9) 0.0069(9)
C4 0.0200(11) 0.0281(12) 0.0164(11) -0.0021(9) 0.0006(9) 0.0025(9)
C5 0.0221(12) 0.0364(14) 0.0270(12) -0.0020(11) 0.0027(10) 0.0082(10)
C6 0.0193(12) 0.0516(17) 0.0281(13) 0.0006(12) 0.0075(10) 0.0005(11)
C7 0.0235(12) 0.0388(14) 0.0244(12) 0.0038(10) 0.0049(10) -0.0083(11)
C8 0.0231(12) 0.0255(12) 0.0197(11) 0.0006(9) 0.0020(9) -0.0026(9)
C9 0.0165(11) 0.0255(11) 0.0104(10) -0.0009(8) -0.0003(8) -0.0018(9)
C10 0.0243(12) 0.0242(12) 0.0205(11) 0.0038(9) -0.0001(9) -0.0091(10)
C11 0.0189(11) 0.0332(13) 0.0201(11) 0.0052(10) 0.0030(9) -0.0023(10)
C12 0.0265(13) 0.0375(14) 0.0318(13) 0.0109(11) 0.0076(10) -0.0013(11)
C13 0.0289(14) 0.0521(17) 0.0336(14) 0.0169(12) 0.0180(11) 0.0099(12)
C14 0.0350(15) 0.0419(16) 0.0340(14) 0.0084(12) 0.0187(11) 0.0164(12)
C15 0.0321(14) 0.0308(13) 0.0280(13) 0.0055(10) 0.0116(10) 0.0079(11)
C16 0.0182(11) 0.0308(12) 0.0144(10) 0.0030(9) 0.0027(8) 0.0032(9)
N4 0.0216(9) 0.0210(9) 0.0119(9) -0.0004(7) 0.0030(7) 0.0010(8)
C18 0.0160(11) 0.0154(10) 0.0171(10) 0.0015(8) 0.0029(8) -0.0040(8)
C19 0.0231(12) 0.0185(11) 0.0191(11) 0.0006(9) 0.0051(9) 0.0000(9)
C20 0.0217(12) 0.0199(11) 0.0292(12) 0.0029(9) 0.0076(9) 0.0038(9)
C21 0.0362(13) 0.0195(11) 0.0133(10) 0.0015(9) -0.0007(9) -0.0034(10)
C22 0.0354(13) 0.0169(11) 0.0194(11) 0.0030(9) 0.0028(9) -0.0063(10)
C23 0.0236(12) 0.0186(11) 0.0180(11) -0.0032(9) 0.0016(9) -0.0049(9)
C24 0.0198(11) 0.0201(11) 0.0128(10) -0.0002(8) 0.0016(8) -0.0004(9)
C25 0.0147(10) 0.0138(10) 0.0136(10) 0.0013(8) 0.0049(8) 0.0011(8)
C26 0.0199(11) 0.0151(10) 0.0139(10) -0.0017(8) 0.0026(8) 0.0000(8)
N6 0.0214(9) 0.0177(9) 0.0109(8) 0.0000(7) 0.0023(7) -0.0014(7)
C28 0.0204(11) 0.0211(11) 0.0227(11) -0.0020(9) 0.0044(9) 0.0029(9)
C29 0.0214(11) 0.0172(11) 0.0189(11) -0.0012(8) 0.0014(9) 0.0040(9)
C30 0.0241(11) 0.0153(10) 0.0152(10) -0.0003(8) 0.0071(9) 0.0023(9)
C31 0.0206(11) 0.0195(11) 0.0138(10) 0.0001(8) 0.0022(8) 0.0014(9)
C32 0.0336(13) 0.0252(12) 0.0184(11) -0.0063(9) 0.0023(10) 0.0044(10)
C33 0.0317(13) 0.0340(14) 0.0194(12) -0.0083(10) -0.0041(10) 0.0008(11)
C34 0.0251(13) 0.0344(14) 0.0213(12) -0.0001(10) -0.0046(9) 0.0021(10)
C35 0.0226(12) 0.0250(12) 0.0197(11) 0.0016(9) 0.0005(9) 0.0061(9)
C36 0.0236(12) 0.0173(11) 0.0121(10) 0.0027(8) 0.0027(8) -0.0013(9)
C37 0.0174(11) 0.0225(11) 0.0162(10) 0.0011(9) 0.0019(8) -0.0010(9)
C38 0.0233(12) 0.0189(11) 0.0144(10) 0.0027(8) 0.0034(8) -0.0023(9)
C39 0.0218(12) 0.0260(12) 0.0230(12) 0.0012(9) 0.0020(9) -0.0055(10)
C40 0.0306(13) 0.0238(12) 0.0265(12) -0.0036(10) 0.0018(10) -0.0093(10)
C41 0.0386(14) 0.0188(12) 0.0263(12) -0.0069(9) 0.0046(10) -0.0017(10)
C42 0.0259(12) 0.0207(11) 0.0217(11) -0.0021(9) 0.0033(9) -0.0003(9)
C43 0.0229(11) 0.0185(11) 0.0098(10) 0.0017(8) 0.0051(8) -0.0026(9)
C44 0.0221(11) 0.0217(11) 0.0142(10) 0.0004(8) 0.0047(8) 0.0015(9)
C45 0.0216(11) 0.0196(11) 0.0192(11) -0.0008(9) 0.0036(9) 0.0046(9)
C46 0.0230(11) 0.0170(11) 0.0191(11) 0.0054(9) 0.0003(9) 0.0018(9)
C47 0.0234(11) 0.0223(11) 0.0127(10) 0.0030(8) 0.0026(8) 0.0006(9)
C48 0.0161(10) 0.0167(10) 0.0122(10) -0.0001(8) 0.0012(8) -0.0012(8)
C49 0.0158(10) 0.0163(10) 0.0143(10) 0.0009(8) 0.0011(8) -0.0007(8)
N11 0.0214(10) 0.0168(9) 0.0121(9) -0.0004(7) 0.0030(7) 0.0000(7)
C51 0.0258(12) 0.0262(12) 0.0232(12) 0.0003(9) -0.0019(10) -0.0072(10)
C52 0.0195(12) 0.0297(13) 0.0227(12) 0.0016(10) 0.0005(9) -0.0027(10)
C53 0.0284(12) 0.0182(11) 0.0194(11) -0.0033(9) 0.0075(9) -0.0029(9)
C54 0.0261(12) 0.0167(11) 0.0168(10) -0.0015(8) 0.0083(9) 0.0029(9)
C55 0.0319(13) 0.0180(11) 0.0240(12) 0.0001(9) 0.0124(10) 0.0021(10)
C56 0.0388(14) 0.0185(11) 0.0238(12) 0.0051(9) 0.0134(10) 0.0077(10)
C57 0.0303(13) 0.0280(13) 0.0209(11) 0.0039(10) 0.0060(10) 0.0118(10)
C58 0.0241(12) 0.0227(12) 0.0196(11) 0.0001(9) 0.0050(9) 0.0040(9)
C60 0.0207(11) 0.0245(12) 0.0129(10) -0.0023(9) 0.0012(8) 0.0065(9)
C59 0.0264(12) 0.0179(11) 0.0128(10) -0.0019(8) 0.0073(9) 0.0058(9)
C61 0.0227(11) 0.0203(11) 0.0124(10) 0.0010(8) 0.0057(8) 0.0051(9)
C62 0.0234(11) 0.0191(11) 0.0107(10) 0.0009(8) 0.0060(8) 0.0052(9)
C63 0.0217(11) 0.0234(12) 0.0187(11) 0.0015(9) 0.0044(9) 0.0012(9)
C64 0.0280(13) 0.0212(12) 0.0256(12) 0.0042(9) 0.0094(10) 0.0007(10)
C65 0.0355(14) 0.0267(13) 0.0214(12) 0.0106(10) 0.0062(10) 0.0056(11)
C66 0.0270(12) 0.0300(13) 0.0153(11) 0.0048(9) 0.0007(9) 0.0058(10)
C67 0.0175(11) 0.0150(10) 0.0165(10) 0.0019(8) 0.0030(8) -0.0033(8)
C68 0.0201(11) 0.0221(11) 0.0173(11) 0.0033(9) 0.0018(9) -0.0014(9)
C69 0.0189(11) 0.0248(12) 0.0237(12) 0.0074(9) 0.0013(9) 0.0018(9)

loop_
_atom_type_symbol
_atom_type_description
_atom_type_scat_dispersion_real
_atom_type_scat_dispersion_imag
_atom_type_scat_source
C C 0.0033 0.0016 'International Tables Vol C Tables 4.2.6.8 and 6.1.1.4'
H H 0.0000 0.0000 'International Tables Vol C Tables 4.2.6.8 and 6.1.1.4'
N N 0.0061 0.0033 'International Tables Vol C Tables 4.2.6.8 and 6.1.1.4'
O O 0.0106 0.0060 'International Tables Vol C Tables 4.2.6.8 and 6.1.1.4'
Fe Fe 0.3463 0.8444 'International Tables Vol C Tables 4.2.6.8 and 6.1.1.4'

loop_
_geom_angle_atom_site_label_1
_geom_angle_atom_site_label_2
_geom_angle_atom_site_label_3
_geom_angle
_geom_angle_site_symmetry_1
_geom_angle_site_symmetry_3
_geom_angle_publ_flag
O2 Fe1 O1 109.43(6) . . ?
O2 Fe1 N1 87.40(7) . . ?
O1 Fe1 N1 162.45(7) . . ?
O2 Fe1 N2 160.25(7) . . ?
O1 Fe1 N2 87.87(6) . . ?
N1 Fe1 N2 76.49(7) . . ?
O2 Fe1 N3 92.50(6) . . ?
O1 Fe1 N3 85.36(6) . . ?
N1 Fe1 N3 89.09(7) . . ?
N2 Fe1 N3 98.51(6) . . ?
O2 Fe1 N5 85.78(6) . . ?
O1 Fe1 N5 89.12(6) . . ?
N1 Fe1 N5 97.27(6) . . ?
N2 Fe1 N5 85.03(7) . . ?
N3 Fe1 N5 173.32(7) . . ?
O3 Fe2 O4 106.41(6) . . ?
O3 Fe2 N8 164.61(6) . . ?
O4 Fe2 N8 88.63(6) . . ?
O3 Fe2 N9 88.15(6) . . ?
O4 Fe2 N9 164.97(6) . . ?
N8 Fe2 N9 77.09(7) . . ?
O3 Fe2 N7 90.29(6) . . ?
O4 Fe2 N7 92.65(6) . . ?
N8 Fe2 N7 85.70(6) . . ?
N9 Fe2 N7 90.95(7) . . ?
O3 Fe2 N10 92.91(6) . . ?
O4 Fe2 N10 88.71(6) . . ?
N8 Fe2 N10 90.60(6) . . ?
N9 Fe2 N10 86.80(7) . . ?
N7 Fe2 N10 176.02(6) . . ?
O5 Fe3 O6 107.85(6) . . ?
O5 Fe3 N14 164.20(7) . . ?
O6 Fe3 N14 87.88(7) . . ?
O5 Fe3 N13 87.41(7) . . ?
O6 Fe3 N13 164.17(6) . . ?
N14 Fe3 N13 77.05(7) . . ?
O5 Fe3 N12 90.83(6) . . ?
O6 Fe3 N12 92.28(6) . . ?
N14 Fe3 N12 86.88(6) . . ?
N13 Fe3 N12 91.71(7) . . ?
O5 Fe3 N15 93.51(6) . . ?
O6 Fe3 N15 89.65(6) . . ?
N14 Fe3 N15 88.02(6) . . ?
N13 Fe3 N15 85.08(6) . . ?
N12 Fe3 N15 174.47(7) . . ?
C10 N1 C1 119.85(19) . . ?
C10 N1 Fe1 126.06(16) . . ?
C1 N1 Fe1 114.08(14) . . ?
C3 N2 C2 119.60(19) . . ?
C3 N2 Fe1 125.86(15) . . ?
C2 N2 Fe1 114.14(14) . . ?
N4 N3 C18 107.96(16) . . ?
N4 N3 Fe1 119.64(13) . . ?
C18 N3 Fe1 131.83(13) . . ?
N6 N5 C26 108.28(16) . . ?
N6 N5 Fe1 122.40(13) . . ?
C26 N5 Fe1 129.06(13) . . ?
N6 N7 C25 107.91(16) . . ?
N6 N7 Fe2 120.78(12) . . ?
C25 N7 Fe2 129.86(13) . . ?
C37 N9 C28 119.25(18) . . ?
C37 N9 Fe2 126.12(15) . . ?
C28 N9 Fe2 114.54(13) . . ?
C30 N8 C29 121.33(17) . . ?
C30 N8 Fe2 124.02(14) . . ?
C29 N8 Fe2 114.27(13) . . ?
N11 N10 C49 108.12(16) . . ?
N11 N10 Fe2 125.50(13) . . ?
C49 N10 Fe2 126.37(13) . . ?
N11 N12 C48 107.78(16) . . ?
N11 N12 Fe3 121.19(13) . . ?
C48 N12 Fe3 131.02(13) . . ?
C53 N13 C51 119.59(19) . . ?
C53 N13 Fe3 125.74(15) . . ?
C51 N13 Fe3 114.67(13) . . ?
C60 N14 C52 120.38(19) . . ?
C60 N14 Fe3 123.86(15) . . ?
C52 N14 Fe3 114.69(13) . . ?
N4 N15 C67 107.52(16) 1_556 . ?
N4 N15 Fe3 121.31(13) 1_556 . ?
C67 N15 Fe3 130.45(13) . . ?
C9 O1 Fe1 133.44(13) . . ?
C16 O2 Fe1 131.96(14) . . ?
C43 O3 Fe2 133.45(13) . . ?
C36 O4 Fe2 128.70(13) . . ?
C59 O5 Fe3 133.52(14) . . ?
C62 O6 Fe3 131.56(13) . . ?
N1 C1 C2 106.74(18) . . ?
N1 C1 H1A 110.4 . . ?
C2 C1 H1A 110.4 . . ?
N1 C1 H1B 110.4 . . ?
C2 C1 H1B 110.4 . . ?
H1A C1 H1B 108.6 . . ?
N2 C2 C1 107.28(18) . . ?
N2 C2 H2A 110.3 . . ?
C1 C2 H2A 110.3 . . ?
N2 C2 H2B 110.3 . . ?
C1 C2 H2B 110.3 . . ?
H2A C2 H2B 108.5 . . ?
N2 C3 C4 125.7(2) . . ?
N2 C3 H3A 117.1 . . ?
C4 C3 H3A 117.1 . . ?
C5 C4 C9 119.1(2) . . ?
C5 C4 C3 117.5(2) . . ?
C9 C4 C3 123.4(2) . . ?
C6 C5 C4 121.9(2) . . ?
C6 C5 H5A 119.0 . . ?
C4 C5 H5A 119.0 . . ?
C5 C6 C7 119.3(2) . . ?
C5 C6 H6A 120.4 . . ?
C7 C6 H6A 120.4 . . ?
C8 C7 C6 120.3(2) . . ?
C8 C7 H7A 119.8 . . ?
C6 C7 H7A 119.8 . . ?
C7 C8 C9 121.7(2) . . ?
C7 C8 H8A 119.2 . . ?
C9 C8 H8A 119.2 . . ?
O1 C9 C8 118.72(19) . . ?
O1 C9 C4 123.56(19) . . ?
C8 C9 C4 117.71(19) . . ?
N1 C10 C11 125.6(2) . . ?
N1 C10 H10A 117.2 . . ?
C11 C10 H10A 117.2 . . ?
C12 C11 C16 119.0(2) . . ?
C12 C11 C10 117.7(2) . . ?
C16 C11 C10 123.1(2) . . ?
C13 C12 C11 122.0(2) . . ?
C13 C12 H12B 119.0 . . ?
C11 C12 H12B 119.0 . . ?
C12 C13 C14 118.6(2) . . ?
C12 C13 H13A 120.7 . . ?
C14 C13 H13A 120.7 . . ?
C15 C14 C13 121.3(2) . . ?
C15 C14 H14A 119.4 . . ?
C13 C14 H14A 119.4 . . ?
C14 C15 C16 120.8(2) . . ?
C14 C15 H15A 119.6 . . ?
C16 C15 H15A 119.6 . . ?
O2 C16 C15 119.2(2) . . ?
O2 C16 C11 122.6(2) . . ?
C15 C16 C11 118.1(2) . . ?
N3 N4 N15 110.68(16) . 1_554 ?
N3 C18 C67 106.59(18) . 1_554 ?
N3 C18 C19 132.01(19) . . ?
C67 C18 C19 121.39(19) 1_554 . ?
C20 C19 C18 116.9(2) . . ?
C20 C19 H19A 121.6 . . ?
C18 C19 H19A 121.6 . . ?
C19 C20 C69 122.1(2) . 1_554 ?
C19 C20 H20A 119.0 . . ?
C69 C20 H20A 119.0 1_554 . ?
C22 C21 C26 117.00(19) . . ?
C22 C21 H21A 121.5 . . ?
C26 C21 H21A 121.5 . . ?
C21 C22 C23 121.5(2) . . ?
C21 C22 H22A 119.3 . . ?
C23 C22 H22A 119.3 . . ?
C24 C23 C22 122.1(2) . . ?
C24 C23 H23A 119.0 . . ?
C22 C23 H23A 119.0 . . ?
C23 C24 C25 117.12(19) . . ?
C23 C24 H24A 121.4 . . ?
C25 C24 H24A 121.4 . . ?
N7 C25 C26 107.22(17) . . ?
N7 C25 C24 132.02(18) . . ?
C26 C25 C24 120.76(18) . . ?
N5 C26 C25 106.25(17) . . ?
N5 C26 C21 132.15(19) . . ?
C25 C26 C21 121.59(19) . . ?
N5 N6 N7 110.33(16) . . ?
N9 C28 C29 107.69(17) . . ?
N9 C28 H28A 110.2 . . ?
C29 C28 H28A 110.2 . . ?
N9 C28 H28B 110.2 . . ?
C29 C28 H28B 110.2 . . ?
H28A C28 H28B 108.5 . . ?
N8 C29 C28 106.85(17) . . ?
N8 C29 H29A 110.4 . . ?
C28 C29 H29A 110.4 . . ?
N8 C29 H29B 110.4 . . ?
C28 C29 H29B 110.4 . . ?
H29A C29 H29B 108.6 . . ?
N8 C30 C31 125.29(19) . . ?
N8 C30 H30A 117.4 . . ?
C31 C30 H30A 117.4 . . ?
C32 C31 C36 119.00(19) . . ?
C32 C31 C30 117.09(19) . . ?
C36 C31 C30 123.79(19) . . ?
C33 C32 C31 121.8(2) . . ?
C33 C32 H32A 119.1 . . ?
C31 C32 H32A 119.1 . . ?
C32 C33 C34 119.0(2) . . ?
C32 C33 H33A 120.5 . . ?
C34 C33 H33A 120.5 . . ?
C35 C34 C33 120.6(2) . . ?
C35 C34 H34A 119.7 . . ?
C33 C34 H34A 119.7 . . ?
C34 C35 C36 121.7(2) . . ?
C34 C35 H35A 119.2 . . ?
C36 C35 H35A 119.2 . . ?
O4 C36 C35 119.05(19) . . ?
O4 C36 C31 123.02(19) . . ?
C35 C36 C31 117.89(19) . . ?
N9 C37 C38 124.9(2) . . ?
N9 C37 H37A 117.6 . . ?
C38 C37 H37A 117.6 . . ?
C39 C38 C43 119.0(2) . . ?
C39 C38 C37 117.2(2) . . ?
C43 C38 C37 123.82(19) . . ?
C40 C39 C38 122.0(2) . . ?
C40 C39 H39A 119.0 . . ?
C38 C39 H39A 119.0 . . ?
C39 C40 C41 118.8(2) . . ?
C39 C40 H40A 120.6 . . ?
C41 C40 H40A 120.6 . . ?
C42 C41 C40 120.5(2) . . ?
C42 C41 H41A 119.7 . . ?
C40 C41 H41A 119.7 . . ?
C41 C42 C43 122.0(2) . . ?
C41 C42 H42A 119.0 . . ?
C43 C42 H42A 119.0 . . ?
O3 C43 C42 118.70(19) . . ?
O3 C43 C38 123.58(19) . . ?
C42 C43 C38 117.70(19) . . ?
C45 C44 C49 117.17(19) . . ?
C45 C44 H44A 121.4 . . ?
C49 C44 H44A 121.4 . . ?
C44 C45 C46 121.3(2) . . ?
C44 C45 H45A 119.3 . . ?
C46 C45 H45A 119.3 . . ?
C47 C46 C45 121.96(19) . . ?
C47 C46 H46A 119.0 . . ?
C45 C46 H46A 119.0 . . ?
C46 C47 C48 117.41(19) . . ?
C46 C47 H47A 121.3 . . ?
C48 C47 H47A 121.3 . . ?
N12 C48 C49 106.92(17) . . ?
N12 C48 C47 132.62(18) . . ?
C49 C48 C47 120.45(19) . . ?
N10 C49 C48 106.62(17) . . ?
N10 C49 C44 131.70(18) . . ?
C48 C49 C44 121.68(19) . . ?
N10 N11 N12 110.56(16) . . ?
N13 C51 C52 107.83(18) . . ?
N13 C51 H51A 110.1 . . ?
C52 C51 H51A 110.1 . . ?
N13 C51 H51B 110.1 . . ?
C52 C51 H51B 110.1 . . ?
H51A C51 H51B 108.5 . . ?
N14 C52 C51 107.82(18) . . ?
N14 C52 H52A 110.1 . . ?
C51 C52 H52A 110.1 . . ?
N14 C52 H52B 110.1 . . ?
C51 C52 H52B 110.1 . . ?
H52A C52 H52B 108.5 . . ?
N13 C53 C54 125.8(2) . . ?
N13 C53 H53A 117.1 . . ?
C54 C53 H53A 117.1 . . ?
C55 C54 C59 119.6(2) . . ?
C55 C54 C53 117.1(2) . . ?
C59 C54 C53 123.27(19) . . ?
C56 C55 C54 121.8(2) . . ?
C56 C55 H55A 119.1 . . ?
C54 C55 H55A 119.1 . . ?
C55 C56 C57 118.5(2) . . ?
C55 C56 H56A 120.7 . . ?
C57 C56 H56A 120.7 . . ?
C58 C57 C56 121.3(2) . . ?
C58 C57 H57A 119.3 . . ?
C56 C57 H57A 119.3 . . ?
C57 C58 C59 120.8(2) . . ?
C57 C58 H58A 119.6 . . ?
C59 C58 H58A 119.6 . . ?
N14 C60 C61 125.5(2) . . ?
N14 C60 H60A 117.2 . . ?
C61 C60 H60A 117.2 . . ?
O5 C59 C58 118.9(2) . . ?
O5 C59 C54 123.08(19) . . ?
C58 C59 C54 117.94(19) . . ?
C66 C61 C62 118.9(2) . . ?
C66 C61 C60 117.6(2) . . ?
C62 C61 C60 123.34(19) . . ?
O6 C62 C63 119.02(19) . . ?
O6 C62 C61 123.10(19) . . ?
C63 C62 C61 117.84(19) . . ?
C64 C63 C62 121.7(2) . . ?
C64 C63 H63A 119.2 . . ?
C62 C63 H63A 119.2 . . ?
C63 C64 C65 120.5(2) . . ?
C63 C64 H64A 119.8 . . ?
C65 C64 H64A 119.8 . . ?
C66 C65 C64 118.9(2) . . ?
C66 C65 H65A 120.6 . . ?
C64 C65 H65A 120.6 . . ?
C65 C66 C61 122.2(2) . . ?
C65 C66 H66A 118.9 . . ?
C61 C66 H66A 118.9 . . ?
N15 C67 C18 107.23(17) . 1_556 ?
N15 C67 C68 131.69(19) . . ?
C18 C67 C68 121.06(19) 1_556 . ?
C69 C68 C67 116.87(19) . . ?
C69 C68 H68A 121.6 . . ?
C67 C68 H68A 121.6 . . ?
C68 C69 C20 121.6(2) . 1_556 ?
C68 C69 H69A 119.2 . . ?
C20 C69 H69A 119.2 1_556 . ?

loop_
_geom_bond_atom_site_label_1
_geom_bond_atom_site_label_2
_geom_bond_distance
_geom_bond_site_symmetry_2
_geom_bond_publ_flag
Fe1 O2 1.9037(14) . ?
Fe1 O1 1.9115(14) . ?
Fe1 N1 2.1249(18) . ?
Fe1 N2 2.1273(18) . ?
Fe1 N3 2.1650(16) . ?
Fe1 N5 2.1661(16) . ?
Fe2 O3 1.8987(14) . ?
Fe2 O4 1.9082(14) . ?
Fe2 N8 2.0986(17) . ?
Fe2 N9 2.1282(18) . ?
Fe2 N7 2.1323(16) . ?
Fe2 N10 2.1756(16) . ?
Fe3 O5 1.8942(14) . ?
Fe3 O6 1.9067(14) . ?
Fe3 N14 2.1110(18) . ?
Fe3 N13 2.1326(18) . ?
Fe3 N12 2.1607(17) . ?
Fe3 N15 2.2239(17) . ?
N1 C10 1.278(3) . ?
N1 C1 1.460(3) . ?
N2 C3 1.285(3) . ?
N2 C2 1.461(3) . ?
N3 N4 1.335(2) . ?
N3 C18 1.371(3) . ?
N5 N6 1.325(2) . ?
N5 C26 1.377(3) . ?
N7 N6 1.339(2) . ?
N7 C25 1.364(3) . ?
N9 C37 1.284(3) . ?
N9 C28 1.464(3) . ?
N8 C30 1.278(3) . ?
N8 C29 1.455(3) . ?
N10 N11 1.330(2) . ?
N10 C49 1.372(3) . ?
N12 N11 1.338(2) . ?
N12 C48 1.371(3) . ?
N13 C53 1.277(3) . ?
N13 C51 1.465(3) . ?
N14 C60 1.283(3) . ?
N14 C52 1.462(3) . ?
N15 N4 1.336(2) 1_556 ?
N15 C67 1.371(3) . ?
O1 C9 1.315(2) . ?
O2 C16 1.321(3) . ?
O3 C43 1.312(2) . ?
O4 C36 1.323(2) . ?
O5 C59 1.322(3) . ?
O6 C62 1.317(2) . ?
C1 C2 1.502(3) . ?
C1 H1A 0.9900 . ?
C1 H1B 0.9900 . ?
C2 H2A 0.9900 . ?
C2 H2B 0.9900 . ?
C3 C4 1.441(3) . ?
C3 H3A 0.9500 . ?
C4 C5 1.408(3) . ?
C4 C9 1.417(3) . ?
C5 C6 1.367(4) . ?
C5 H5A 0.9500 . ?
C6 C7 1.387(4) . ?
C6 H6A 0.9500 . ?
C7 C8 1.384(3) . ?
C7 H7A 0.9500 . ?
C8 C9 1.403(3) . ?
C8 H8A 0.9500 . ?
C10 C11 1.437(3) . ?
C10 H10A 0.9500 . ?
C11 C12 1.407(3) . ?
C11 C16 1.421(3) . ?
C12 C13 1.363(4) . ?
C12 H12B 0.9500 . ?
C13 C14 1.393(4) . ?
C13 H13A 0.9500 . ?
C14 C15 1.382(3) . ?
C14 H14A 0.9500 . ?
C15 C16 1.397(3) . ?
C15 H15A 0.9500 . ?
N4 N15 1.336(2) 1_554 ?
C18 C67 1.399(3) 1_554 ?
C18 C19 1.406(3) . ?
C19 C20 1.364(3) . ?
C19 H19A 0.9500 . ?
C20 C69 1.410(3) 1_554 ?
C20 H20A 0.9500 . ?
C21 C22 1.372(3) . ?
C21 C26 1.402(3) . ?
C21 H21A 0.9500 . ?
C22 C23 1.409(3) . ?
C22 H22A 0.9500 . ?
C23 C24 1.368(3) . ?
C23 H23A 0.9500 . ?
C24 C25 1.405(3) . ?
C24 H24A 0.9500 . ?
C25 C26 1.397(3) . ?
C28 C29 1.520(3) . ?
C28 H28A 0.9900 . ?
C28 H28B 0.9900 . ?
C29 H29A 0.9900 . ?
C29 H29B 0.9900 . ?
C30 C31 1.442(3) . ?
C30 H30A 0.9500 . ?
C31 C32 1.409(3) . ?
C31 C36 1.421(3) . ?
C32 C33 1.374(3) . ?
C32 H32A 0.9500 . ?
C33 C34 1.394(3) . ?
C33 H33A 0.9500 . ?
C34 C35 1.376(3) . ?
C34 H34A 0.9500 . ?
C35 C36 1.404(3) . ?
C35 H35A 0.9500 . ?
C37 C38 1.449(3) . ?
C37 H37A 0.9500 . ?
C38 C39 1.405(3) . ?
C38 C43 1.418(3) . ?
C39 C40 1.374(3) . ?
C39 H39A 0.9500 . ?
C40 C41 1.394(3) . ?
C40 H40A 0.9500 . ?
C41 C42 1.369(3) . ?
C41 H41A 0.9500 . ?
C42 C43 1.405(3) . ?
C42 H42A 0.9500 . ?
C44 C45 1.369(3) . ?
C44 C49 1.401(3) . ?
C44 H44A 0.9500 . ?
C45 C46 1.412(3) . ?
C45 H45A 0.9500 . ?
C46 C47 1.369(3) . ?
C46 H46A 0.9500 . ?
C47 C48 1.403(3) . ?
C47 H47A 0.9500 . ?
C48 C49 1.401(3) . ?
C51 C52 1.515(3) . ?
C51 H51A 0.9900 . ?
C51 H51B 0.9900 . ?
C52 H52A 0.9900 . ?
C52 H52B 0.9900 . ?
C53 C54 1.442(3) . ?
C53 H53A 0.9500 . ?
C54 C55 1.404(3) . ?
C54 C59 1.414(3) . ?
C55 C56 1.371(3) . ?
C55 H55A 0.9500 . ?
C56 C57 1.392(3) . ?
C56 H56A 0.9500 . ?
C57 C58 1.382(3) . ?
C57 H57A 0.9500 . ?
C58 C59 1.405(3) . ?
C58 H58A 0.9500 . ?
C60 C61 1.441(3) . ?
C60 H60A 0.9500 . ?
C61 C66 1.408(3) . ?
C61 C62 1.420(3) . ?
C62 C63 1.402(3) . ?
C63 C64 1.384(3) . ?
C63 H63A 0.9500 . ?
C64 C65 1.390(3) . ?
C64 H64A 0.9500 . ?
C65 C66 1.370(3) . ?
C65 H65A 0.9500 . ?
C66 H66A 0.9500 . ?
C67 C18 1.399(3) 1_556 ?
C67 C68 1.404(3) . ?
C68 C69 1.377(3) . ?
C68 H68A 0.9500 . ?
C69 C20 1.410(3) 1_556 ?
C69 H69A 0.9500 . ?
